data_4061371
_journal_name_full Organometallics
_journal_paper_doi 10.1021/om0342659
_journal_year 2004
_chemical_formula_sum 'C37 H56 Cl2 Fe2 O12 P2 Pt5'
_chemical_formula_weight 1912.81
_space_group_IT_number 14
_symmetry_cell_setting monoclinic
_symmetry_space_group_name_Hall '-P 2ybc'
_symmetry_space_group_name_H-M 'P 1 21/c 1'
_cell_angle_alpha 90.00
_cell_angle_beta 101.7370(10)
_cell_angle_gamma 90.00
_cell_formula_units_Z 4
_cell_length_a 13.9156(8)
_cell_length_b 18.2636(11)
_cell_length_c 21.2496(13)
_cell_measurement_temperature 296(2)
_cell_volume 5287.6(5)
_diffrn_ambient_temperature 296(2)
_exptl_crystal_density_diffrn 2.403
_cod_depositor_comments
;
The following automatic conversions were performed:
'_symmetry_cell_setting' value 'Monoclinic' changed to 'monoclinic'
according to '/home/saulius/struct/CIF-dictionaries/cif_core.dic'
dictionary named 'cif_core.dic' version 2.4.1 from 2010-06-29.

Automatic conversion script
Id: cif_fix_enum 1527 2010-12-29 10:47:43Z saulius 
;
_cod_original_sg_symbol_H-M 'P 21/c'
_cod_database_code 4061371

loop_
_symmetry_equiv_pos_as_xyz
'x, y, z'
'-x, y+1/2, -z+1/2'
'-x, -y, -z'
'x, -y-1/2, z-1/2'

loop_
_atom_site_label
_atom_site_type_symbol
_atom_site_fract_x
_atom_site_fract_y
_atom_site_fract_z
_atom_site_U_iso_or_equiv
_atom_site_adp_type
_atom_site_occupancy
_atom_site_symmetry_multiplicity
_atom_site_calc_flag
_atom_site_refinement_flags
_atom_site_disorder_assembly
_atom_site_disorder_group
Pt1 Pt 0.53756(3) 0.47495(2) 0.33038(2) 0.04676(15) Uani 1 1 d . . .
Pt2 Pt 0.34480(3) 0.46184(2) 0.28285(2) 0.04040(13) Uani 1 1 d . . .
Pt3 Pt 0.45315(3) 0.55561(2) 0.22856(2) 0.04074(14) Uani 1 1 d . . .
Pt4 Pt 0.26128(3) 0.59151(2) 0.23139(2) 0.04271(14) Uani 1 1 d . . .
Pt5 Pt 0.30030(3) 0.48106(2) 0.15193(2) 0.04002(14) Uani 1 1 d . . .
Fe1 Fe 0.42748(14) 0.38440(9) 0.37767(8) 0.0480(4) Uani 1 1 d . . .
Fe2 Fe 0.63580(13) 0.56843(9) 0.27639(10) 0.0539(4) Uani 1 1 d . . .
P1 P 0.1659(2) 0.68586(17) 0.25611(16) 0.0498(7) Uani 1 1 d . . .
P2 P 0.2656(2) 0.41409(14) 0.05875(13) 0.0373(6) Uani 1 1 d . . .
O10 O 0.7142(9) 0.4265(7) 0.4284(6) 0.096(4) Uani 1 1 d . . .
O11 O 0.4749(9) 0.2970(5) 0.2717(5) 0.076(3) Uani 1 1 d . . .
O12 O 0.2558(9) 0.3010(7) 0.3968(6) 0.095(4) Uani 1 1 d . . .
O13 O 0.4032(10) 0.5207(6) 0.4476(6) 0.092(4) Uani 1 1 d . . .
O14 O 0.5719(9) 0.3116(6) 0.4783(5) 0.086(3) Uani 1 1 d . . .
O20 O 0.1429(9) 0.4011(7) 0.2742(6) 0.102(4) Uani 1 1 d . . .
O21 O 0.5598(10) 0.6508(7) 0.3752(7) 0.105(4) Uani 1 1 d . . .
O22 O 0.6375(9) 0.4470(6) 0.1858(6) 0.085(3) Uani 1 1 d . . .
O23 O 0.8331(10) 0.5463(10) 0.3500(8) 0.143(7) Uani 1 1 d . . .
O24 O 0.6953(11) 0.6903(7) 0.2016(9) 0.134(6) Uani 1 1 d . . .
O30 O 0.4533(10) 0.6599(7) 0.1207(6) 0.103(4) Uani 1 1 d . . .
O40 O 0.1265(8) 0.5667(6) 0.1126(5) 0.087(4) Uani 1 1 d . . .
C10 C 0.6478(11) 0.4458(8) 0.3924(7) 0.062(3) Uani 1 1 d . . .
C11 C 0.4573(10) 0.3331(7) 0.3116(6) 0.055(3) Uani 1 1 d . . .
C12 C 0.3218(12) 0.3327(7) 0.3899(7) 0.067(4) Uani 1 1 d . . .
C13 C 0.4131(13) 0.4693(8) 0.4195(7) 0.070(4) Uani 1 1 d . . .
C14 C 0.5139(11) 0.3409(7) 0.4395(6) 0.057(3) Uani 1 1 d . . .
C20 C 0.2202(11) 0.4242(8) 0.2777(7) 0.066(4) Uani 1 1 d . . .
C21 C 0.5834(11) 0.6159(8) 0.3369(9) 0.073(4) Uani 1 1 d . . .
C22 C 0.6341(10) 0.4934(8) 0.2215(8) 0.062(3) Uani 1 1 d . . .
C23 C 0.7574(13) 0.5543(9) 0.3206(9) 0.080(5) Uani 1 1 d . . .
C24 C 0.6706(12) 0.6421(8) 0.2299(10) 0.085(5) Uani 1 1 d . . .
C30 C 0.4524(10) 0.6217(7) 0.1628(6) 0.057(3) Uani 1 1 d . . .
C40 C 0.1978(9) 0.5535(7) 0.1490(6) 0.051(3) Uani 1 1 d . . .
C51 C 0.1808(14) 0.7712(8) 0.2074(9) 0.084(5) Uani 1 1 d . . .
C52 C 0.164(2) 0.7556(11) 0.1378(11) 0.129(9) Uani 1 1 d . . .
H52A H 0.1006 0.7334 0.1241 0.194 Uiso 1 1 calc R . .
H52B H 0.2138 0.7227 0.1294 0.194 Uiso 1 1 calc R . .
H52C H 0.1666 0.8004 0.1147 0.194 Uiso 1 1 calc R . .
C53 C 0.1201(19) 0.8376(10) 0.2203(13) 0.134(9) Uani 1 1 d . . .
H53A H 0.1312 0.8776 0.1933 0.201 Uiso 1 1 calc R . .
H53B H 0.1395 0.8518 0.2646 0.201 Uiso 1 1 calc R . .
H53C H 0.0517 0.8250 0.2111 0.201 Uiso 1 1 calc R . .
C54 C 0.2953(18) 0.7934(12) 0.2262(12) 0.130(8) Uani 1 1 d . . .
H54A H 0.3343 0.7552 0.2131 0.195 Uiso 1 1 calc R . .
H54B H 0.3140 0.8002 0.2718 0.195 Uiso 1 1 calc R . .
H54C H 0.3057 0.8382 0.2048 0.195 Uiso 1 1 calc R . .
C55 C 0.2285(12) 0.7003(9) 0.3449(7) 0.075(4) Uani 1 1 d . . .
C56 C 0.195(2) 0.6373(13) 0.3851(9) 0.138(10) Uani 1 1 d . . .
H56A H 0.2134 0.5910 0.3697 0.207 Uiso 1 1 calc R . .
H56B H 0.1250 0.6391 0.3808 0.207 Uiso 1 1 calc R . .
H56C H 0.2259 0.6431 0.4295 0.207 Uiso 1 1 calc R . .
C57 C 0.3357(14) 0.6861(12) 0.3507(10) 0.107(7) Uani 1 1 d . . .
H57A H 0.3650 0.7263 0.3324 0.161 Uiso 1 1 calc R . .
H57B H 0.3447 0.6419 0.3282 0.161 Uiso 1 1 calc R . .
H57C H 0.3663 0.6811 0.3952 0.161 Uiso 1 1 calc R . .
C58 C 0.2063(17) 0.7725(11) 0.3749(9) 0.125(9) Uani 1 1 d . . .
H58A H 0.2441 0.7757 0.4179 0.188 Uiso 1 1 calc R . .
H58B H 0.1377 0.7748 0.3757 0.188 Uiso 1 1 calc R . .
H58C H 0.2232 0.8125 0.3498 0.188 Uiso 1 1 calc R . .
C59 C 0.0311(10) 0.6653(10) 0.2482(8) 0.080(5) Uani 1 1 d . . .
C60 C -0.0212(14) 0.7142(12) 0.2896(9) 0.108(7) Uani 1 1 d . . .
H60A H -0.0852 0.6946 0.2897 0.162 Uiso 1 1 calc R . .
H60B H -0.0275 0.7628 0.2722 0.162 Uiso 1 1 calc R . .
H60C H 0.0164 0.7155 0.3328 0.162 Uiso 1 1 calc R . .
C61 C -0.0238(15) 0.6792(14) 0.1757(10) 0.125(9) Uani 1 1 d . . .
H61A H -0.0011 0.6445 0.1481 0.188 Uiso 1 1 calc R . .
H61B H -0.0101 0.7280 0.1631 0.188 Uiso 1 1 calc R . .
H61C H -0.0932 0.6735 0.1723 0.188 Uiso 1 1 calc R . .
C62 C 0.0191(14) 0.5854(11) 0.2611(14) 0.126(9) Uani 1 1 d . . .
H62A H 0.0486 0.5748 0.3050 0.189 Uiso 1 1 calc R . .
H62B H 0.0505 0.5569 0.2331 0.189 Uiso 1 1 calc R . .
H62C H -0.0495 0.5735 0.2534 0.189 Uiso 1 1 calc R . .
C63 C 0.2304(10) 0.4697(7) -0.0175(6) 0.053(3) Uani 1 1 d . . .
C64 C 0.2836(11) 0.5439(7) -0.0083(7) 0.063(4) Uani 1 1 d . . .
H64A H 0.3531 0.5359 0.0038 0.095 Uiso 1 1 calc R . .
H64B H 0.2619 0.5711 0.0249 0.095 Uiso 1 1 calc R . .
H64C H 0.2691 0.5710 -0.0478 0.095 Uiso 1 1 calc R . .
C65 C 0.1186(11) 0.4889(10) -0.0320(7) 0.076(4) Uani 1 1 d . . .
H65A H 0.1018 0.5116 0.0050 0.113 Uiso 1 1 calc R . .
H65B H 0.0810 0.4448 -0.0422 0.113 Uiso 1 1 calc R . .
H65C H 0.1045 0.5219 -0.0679 0.113 Uiso 1 1 calc R . .
C66 C 0.2503(11) 0.4311(9) -0.0788(6) 0.069(4) Uani 1 1 d . . .
H66A H 0.2223 0.4595 -0.1160 0.104 Uiso 1 1 calc R . .
H66B H 0.2210 0.3833 -0.0824 0.104 Uiso 1 1 calc R . .
H66C H 0.3198 0.4266 -0.0759 0.104 Uiso 1 1 calc R . .
C67 C 0.1686(9) 0.3415(7) 0.0621(6) 0.053(3) Uani 1 1 d . . .
C68 C 0.0817(10) 0.3791(8) 0.0844(7) 0.069(4) Uani 1 1 d . . .
H68A H 0.0575 0.4186 0.0557 0.103 Uiso 1 1 calc R . .
H68B H 0.1034 0.3979 0.1271 0.103 Uiso 1 1 calc R . .
H68C H 0.0301 0.3441 0.0842 0.103 Uiso 1 1 calc R . .
C69 C 0.1330(12) 0.3013(8) -0.0017(8) 0.077(4) Uani 1 1 d . . .
H69A H 0.1872 0.2763 -0.0137 0.115 Uiso 1 1 calc R . .
H69B H 0.1061 0.3360 -0.0345 0.115 Uiso 1 1 calc R . .
H69C H 0.0834 0.2664 0.0032 0.115 Uiso 1 1 calc R . .
C70 C 0.2076(13) 0.2855(8) 0.1150(8) 0.079(5) Uani 1 1 d . . .
H70A H 0.1560 0.2522 0.1194 0.119 Uiso 1 1 calc R . .
H70B H 0.2301 0.3106 0.1550 0.119 Uiso 1 1 calc R . .
H70C H 0.2611 0.2587 0.1038 0.119 Uiso 1 1 calc R . .
C71 C 0.3889(8) 0.3682(6) 0.0614(6) 0.046(3) Uani 1 1 d . . .
C72 C 0.4607(10) 0.4248(7) 0.0433(7) 0.063(3) Uani 1 1 d . . .
H72A H 0.4623 0.4674 0.0700 0.095 Uiso 1 1 calc R . .
H72B H 0.4395 0.4385 -0.0010 0.095 Uiso 1 1 calc R . .
H72C H 0.5252 0.4038 0.0495 0.095 Uiso 1 1 calc R . .
C73 C 0.4289(10) 0.3467(7) 0.1303(6) 0.062(3) Uani 1 1 d . . .
H73A H 0.3856 0.3118 0.1439 0.092 Uiso 1 1 calc R . .
H73B H 0.4338 0.3894 0.1572 0.092 Uiso 1 1 calc R . .
H73C H 0.4927 0.3252 0.1338 0.092 Uiso 1 1 calc R . .
C74 C 0.3880(11) 0.3012(7) 0.0185(6) 0.062(3) Uani 1 1 d . . .
H74A H 0.4539 0.2839 0.0214 0.093 Uiso 1 1 calc R . .
H74B H 0.3604 0.3143 -0.0253 0.093 Uiso 1 1 calc R . .
H74C H 0.3490 0.2634 0.0322 0.093 Uiso 1 1 calc R . .
C1 C 0.046(2) 0.427(2) 0.4289(11) 0.205(15) Uiso 1 1 d D . .
H1A H 0.0468 0.3935 0.3936 0.246 Uiso 1 1 calc R . .
H1B H 0.0149 0.4724 0.4122 0.246 Uiso 1 1 calc R . .
Cl1 Cl -0.0119(15) 0.3878(11) 0.4875(11) 0.385(11) Uiso 1 1 d D . .
Cl2 Cl 0.1650(18) 0.4428(16) 0.4726(15) 0.540(19) Uiso 1 1 d D . .

loop_
_atom_site_aniso_label
_atom_site_aniso_U_11
_atom_site_aniso_U_22
_atom_site_aniso_U_33
_atom_site_aniso_U_23
_atom_site_aniso_U_13
_atom_site_aniso_U_12
Pt1 0.0428(3) 0.0448(3) 0.0516(3) 0.00428(18) 0.0070(2) -0.00414(17)
Pt2 0.0429(3) 0.0402(2) 0.0388(2) 0.00205(16) 0.0100(2) -0.00411(16)
Pt3 0.0370(3) 0.0387(2) 0.0475(3) 0.00185(16) 0.0108(2) -0.00335(15)
Pt4 0.0410(3) 0.0431(2) 0.0439(3) -0.00777(16) 0.0084(2) 0.00449(16)
Pt5 0.0398(3) 0.0425(2) 0.0381(2) -0.00503(15) 0.0089(2) 0.00353(16)
Fe1 0.0564(11) 0.0485(9) 0.0399(8) 0.0073(7) 0.0116(8) -0.0036(7)
Fe2 0.0413(11) 0.0470(9) 0.0727(12) 0.0057(8) 0.0100(9) -0.0081(7)
P1 0.0414(18) 0.0511(17) 0.0562(18) -0.0158(13) 0.0080(15) 0.0053(12)
P2 0.0344(16) 0.0436(14) 0.0370(14) -0.0037(10) 0.0146(13) -0.0002(10)
O10 0.064(8) 0.123(10) 0.085(8) 0.024(7) -0.021(7) -0.002(7)
O11 0.100(9) 0.064(6) 0.064(6) -0.006(5) 0.019(6) 0.015(5)
O12 0.086(9) 0.095(8) 0.111(9) 0.035(7) 0.034(7) -0.027(6)
O13 0.124(11) 0.078(7) 0.070(7) -0.016(6) 0.010(7) 0.016(7)
O14 0.093(9) 0.088(7) 0.064(6) 0.024(5) -0.012(6) -0.006(6)
O20 0.064(8) 0.131(10) 0.105(9) 0.041(8) 0.005(7) -0.028(7)
O21 0.108(10) 0.088(8) 0.126(11) -0.055(8) 0.039(9) -0.016(7)
O22 0.102(10) 0.074(7) 0.080(7) -0.009(6) 0.019(7) 0.012(6)
O23 0.049(9) 0.233(19) 0.127(13) 0.058(12) -0.029(9) -0.028(9)
O24 0.108(11) 0.084(9) 0.216(17) 0.065(10) 0.051(11) -0.007(7)
O30 0.129(11) 0.094(8) 0.082(8) 0.035(7) 0.014(7) -0.028(7)
O40 0.079(8) 0.094(7) 0.074(7) -0.047(6) -0.017(6) 0.036(6)
C10 0.047(9) 0.077(9) 0.059(8) 0.007(7) 0.001(7) -0.005(6)
C11 0.046(8) 0.062(8) 0.055(7) 0.012(6) 0.004(6) -0.007(5)
C12 0.081(11) 0.058(8) 0.063(8) 0.024(6) 0.016(8) 0.005(7)
C13 0.085(12) 0.068(9) 0.055(8) 0.000(7) 0.012(8) 0.003(7)
C14 0.066(9) 0.060(7) 0.043(6) 0.013(5) 0.007(7) -0.009(6)
C20 0.057(9) 0.074(9) 0.070(9) 0.008(7) 0.019(8) -0.027(7)
C21 0.048(9) 0.069(9) 0.095(11) -0.002(8) 0.000(8) -0.017(7)
C22 0.039(8) 0.062(8) 0.082(10) 0.003(7) 0.005(7) 0.001(6)
C23 0.058(11) 0.091(11) 0.087(12) 0.020(9) 0.009(9) -0.016(8)
C24 0.068(11) 0.055(8) 0.134(15) 0.013(9) 0.026(10) -0.016(7)
C30 0.056(8) 0.053(7) 0.059(7) 0.012(6) 0.006(6) -0.008(5)
C40 0.020(6) 0.073(8) 0.052(7) -0.021(6) -0.010(6) -0.003(5)
C51 0.106(14) 0.048(8) 0.098(12) 0.012(7) 0.018(11) 0.011(8)
C52 0.18(3) 0.092(15) 0.123(19) 0.025(13) 0.059(18) 0.019(15)
C53 0.16(2) 0.052(10) 0.19(2) -0.003(12) 0.017(18) 0.027(11)
C54 0.13(2) 0.090(15) 0.17(2) -0.003(14) 0.043(18) -0.034(13)
C55 0.068(10) 0.087(11) 0.062(9) -0.028(7) -0.003(8) 0.010(8)
C56 0.21(3) 0.15(2) 0.056(11) 0.004(12) 0.023(14) 0.027(19)
C57 0.089(15) 0.118(15) 0.101(14) -0.029(12) -0.013(11) 0.025(11)
C58 0.16(2) 0.112(15) 0.092(13) -0.063(12) -0.014(13) 0.041(14)
C59 0.035(8) 0.111(13) 0.099(12) -0.042(10) 0.026(8) 0.007(7)
C60 0.069(12) 0.153(19) 0.109(15) -0.035(13) 0.036(12) 0.028(11)
C61 0.072(14) 0.17(2) 0.117(17) -0.050(15) -0.008(12) 0.039(13)
C62 0.068(12) 0.098(14) 0.23(3) -0.029(15) 0.083(16) -0.024(10)
C63 0.055(8) 0.072(8) 0.037(6) 0.006(5) 0.020(6) 0.015(6)
C64 0.061(9) 0.060(8) 0.076(9) 0.023(6) 0.032(8) 0.006(6)
C65 0.055(10) 0.110(12) 0.062(9) 0.005(8) 0.013(8) 0.013(8)
C66 0.065(10) 0.109(11) 0.036(6) 0.008(7) 0.017(7) 0.012(8)
C67 0.045(7) 0.060(7) 0.057(7) -0.010(5) 0.020(6) -0.013(5)
C68 0.052(9) 0.081(9) 0.084(10) -0.009(7) 0.039(8) -0.016(7)
C69 0.079(11) 0.072(9) 0.083(10) -0.025(8) 0.027(9) -0.023(7)
C70 0.087(12) 0.063(9) 0.094(11) 0.020(8) 0.035(10) -0.019(7)
C71 0.039(7) 0.052(6) 0.050(6) -0.005(5) 0.013(6) 0.008(5)
C72 0.052(9) 0.069(8) 0.076(9) 0.002(7) 0.028(8) 0.001(6)
C73 0.048(8) 0.070(8) 0.064(8) -0.003(6) 0.007(7) 0.018(6)
C74 0.072(10) 0.055(7) 0.063(8) -0.010(6) 0.024(7) 0.007(6)

loop_
_geom_bond_atom_site_label_1
_geom_bond_atom_site_label_2
_geom_bond_distance
_geom_bond_site_symmetry_2
_geom_bond_publ_flag
Pt1 C10 1.885(15) . ?
Pt1 Fe1 2.5919(17) . ?
Pt1 Fe2 2.5957(17) . ?
Pt1 Pt2 2.6777(7) . ?
Pt1 Pt3 2.6827(6) . ?
Pt2 C20 1.848(14) . ?
Pt2 Fe1 2.5379(17) . ?
Pt2 Pt3 2.6917(6) . ?
Pt2 Pt5 2.7469(6) . ?
Pt2 Pt4 2.7638(6) . ?
Pt3 C30 1.844(12) . ?
Pt3 Fe2 2.5488(18) . ?
Pt3 Pt5 2.7605(6) . ?
Pt3 Pt4 2.7619(6) . ?
Pt4 C40 1.923(11) . ?
Pt4 P1 2.300(3) . ?
Pt4 Pt5 2.7545(6) . ?
Pt5 C40 1.937(12) . ?
Pt5 P2 2.294(3) . ?
Fe1 C14 1.777(13) . ?
Fe1 C11 1.805(15) . ?
Fe1 C12 1.811(16) . ?
Fe1 C13 1.819(15) . ?
Fe2 C23 1.779(19) . ?
Fe2 C24 1.794(16) . ?
Fe2 C22 1.796(16) . ?
Fe2 C21 1.822(19) . ?
P1 C59 1.887(15) . ?
P1 C51 1.905(16) . ?
P1 C55 1.928(14) . ?
P2 C63 1.890(12) . ?
P2 C71 1.899(11) . ?
P2 C67 1.904(12) . ?
O10 C10 1.129(16) . ?
O11 C11 1.140(16) . ?
O12 C12 1.119(18) . ?
O13 C13 1.136(16) . ?
O14 C14 1.161(16) . ?
O20 C20 1.144(16) . ?
O21 C21 1.132(19) . ?
O22 C22 1.144(17) . ?
O23 C23 1.12(2) . ?
O24 C24 1.157(18) . ?
O30 C30 1.137(15) . ?
O40 C40 1.152(15) . ?
C51 C52 1.48(3) . ?
C51 C53 1.53(2) . ?
C51 C54 1.61(3) . ?
C55 C57 1.49(2) . ?
C55 C58 1.52(2) . ?
C55 C56 1.56(3) . ?
C59 C62 1.50(3) . ?
C59 C60 1.54(2) . ?
C59 C61 1.59(3) . ?
C63 C64 1.537(19) . ?
C63 C66 1.556(17) . ?
C63 C65 1.563(19) . ?
C67 C69 1.532(18) . ?
C67 C70 1.536(19) . ?
C67 C68 1.547(18) . ?
C71 C73 1.509(17) . ?
C71 C74 1.525(16) . ?
C71 C72 1.540(17) . ?
C1 Cl2 1.744(10) . ?
C1 Cl1 1.771(10) . ?
